data_7218225
loop_
_publ_author_name
'Ge, Yu'
'Li, Ni-Ya'
'Ma, Wei'
'Liu, Dong'
'Tang, Xiao-Yan'

_publ_section_title
;
 Structural diversity and photoluminescence properties of zinc
 coordination polymers constructed from
 1,4-bis[2-(4-pyridyl)ethenyl]-2,3,5,6-tetramethylbenzene and
 para-dicarboxylates
;
_journal_issue 48
_journal_name_full CrystEngComm
_journal_page_first 10949
_journal_paper_doi 10.1039/C4CE01635A
_journal_volume 16
_journal_year 2014
_chemical_formula_moiety 'C64 H68 N4 O8 Zn2'
_chemical_formula_sum 'C64 H68 N4 O8 Zn2'
_chemical_formula_weight 1152.01
_chemical_name_systematic
; 
 ? 
;
_space_group_IT_number 2
_symmetry_cell_setting triclinic
_symmetry_space_group_name_Hall '-P 1'
_symmetry_space_group_name_H-M 'P -1'
_atom_sites_solution_hydrogens geom
_atom_sites_solution_primary direct
_atom_sites_solution_secondary difmap
_audit_creation_method SHELXL-97
_cell_angle_alpha 83.24(3)
_cell_angle_beta 84.10(3)
_cell_angle_gamma 87.45(3)
_cell_formula_units_Z 2
_cell_length_a 10.388(2)
_cell_length_b 14.804(3)
_cell_length_c 20.219(4)
_cell_measurement_temperature 223(2)
_cell_volume 3069.7(11)
_computing_cell_refinement 'Bruker SMART'
_computing_data_collection 'Bruker SMART'
_computing_data_reduction 'Bruker SAINT'
_computing_molecular_graphics Diamond
_computing_publication_material 'SHELXTL and PLATON (Spek, 2009)'
_computing_structure_refinement SHELXTL
_computing_structure_solution 'SHELXTL (Sheldrick, 2008)'
_diffrn_ambient_temperature 223(2)
_diffrn_measured_fraction_theta_full 0.998
_diffrn_measured_fraction_theta_max 0.998
_diffrn_measurement_device_type 'CCD area detector'
_diffrn_measurement_method 'phi and omega scans'
_diffrn_radiation_monochromator graphite
_diffrn_radiation_source 'fine-focus sealed tube'
_diffrn_radiation_type MoK\a
_diffrn_radiation_wavelength 0.71073
_diffrn_reflns_av_R_equivalents 0.0322
_diffrn_reflns_av_sigmaI/netI 0.0568
_diffrn_reflns_limit_h_max 12
_diffrn_reflns_limit_h_min -12
_diffrn_reflns_limit_k_max 17
_diffrn_reflns_limit_k_min -17
_diffrn_reflns_limit_l_max 24
_diffrn_reflns_limit_l_min -18
_diffrn_reflns_number 21168
_diffrn_reflns_theta_full 25.05
_diffrn_reflns_theta_max 25.05
_diffrn_reflns_theta_min 1.62
_diffrn_standards_decay_% 0
_diffrn_standards_interval_count 0
_diffrn_standards_interval_time 0
_diffrn_standards_number 0
_exptl_absorpt_coefficient_mu 0.836
_exptl_absorpt_correction_T_max 0.8640
_exptl_absorpt_correction_T_min 0.8182
_exptl_absorpt_correction_type multi-scan
_exptl_absorpt_process_details 'Sadabs, (Sheldrick 2001)'
_exptl_crystal_colour yellow
_exptl_crystal_density_diffrn 1.246
_exptl_crystal_density_method 'not measured'
_exptl_crystal_description block
_exptl_crystal_F_000 1208
_exptl_crystal_size_max 0.25
_exptl_crystal_size_mid 0.20
_exptl_crystal_size_min 0.18
_refine_diff_density_max 0.914
_refine_diff_density_min -0.783
_refine_diff_density_rms 0.070
_refine_ls_extinction_method none
_refine_ls_goodness_of_fit_ref 1.012
_refine_ls_hydrogen_treatment constr
_refine_ls_matrix_type full
_refine_ls_number_parameters 675
_refine_ls_number_reflns 10850
_refine_ls_number_restraints 0
_refine_ls_restrained_S_all 1.012
_refine_ls_R_factor_all 0.0786
_refine_ls_R_factor_gt 0.0485
_refine_ls_shift/su_max 0.001
_refine_ls_shift/su_mean 0.000
_refine_ls_structure_factor_coef Fsqd
_refine_ls_weighting_details 'calc w=1/[\s^2^(Fo^2^)+(0.0678P)^2^+1.3941P] where P=(Fo^2^+2Fc^2^)/3'
_refine_ls_weighting_scheme calc
_refine_ls_wR_factor_gt 0.1174
_refine_ls_wR_factor_ref 0.1326
_reflns_number_gt 7668
_reflns_number_total 10850
_reflns_threshold_expression >2sigma(I)
_cod_data_source_file c4ce01635a2.cif
_cod_data_source_block 2
_cod_depositor_comments 'Adding full bibliography for 7218224--7218228.cif.'
_cod_database_code 7218225

loop_
_symmetry_equiv_pos_as_xyz
'x, y, z'
'-x, -y, -z'

loop_
_atom_site_label
_atom_site_type_symbol
_atom_site_fract_x
_atom_site_fract_y
_atom_site_fract_z
_atom_site_U_iso_or_equiv
_atom_site_adp_type
_atom_site_occupancy
_atom_site_symmetry_multiplicity
_atom_site_calc_flag
_atom_site_refinement_flags
Zn1 Zn 0.25954(3) 0.60752(2) 0.364261(19) 0.02314(12) Uani 1 1 d .
Zn2 Zn 0.25361(3) 0.87815(2) 0.379454(19) 0.02414(12) Uani 1 1 d .
N1 N 0.2557(3) 0.6016(2) 0.25694(15) 0.0367(7) Uani 1 1 d .
N2 N 0.2578(3) 0.60317(19) -0.52954(14) 0.0278(6) Uani 1 1 d .
N3 N 0.2499(3) 0.8986(2) 0.48366(15) 0.0337(7) Uani 1 1 d .
N4 N 0.2470(3) 0.8681(2) 1.27176(15) 0.0327(7) Uani 1 1 d .
O1 O 0.1423(2) 0.48805(16) 0.37914(14) 0.0432(7) Uani 1 1 d .
O2 O 0.3522(2) 0.46606(16) 0.36762(14) 0.0415(6) Uani 1 1 d .
O3 O 0.3785(3) -0.00423(17) 0.35183(14) 0.0493(7) Uani 1 1 d .
O4 O 0.1687(3) 0.01918(18) 0.35799(15) 0.0521(8) Uani 1 1 d .
O5 O 0.4369(2) 0.66249(16) 0.34419(12) 0.0308(5) Uani 1 1 d .
O6 O 0.4090(2) 0.79231(16) 0.38971(12) 0.0349(6) Uani 1 1 d .
O7 O 1.0782(2) 0.82463(17) 0.40172(13) 0.0375(6) Uani 1 1 d .
O8 O 1.1022(2) 0.69306(16) 0.35858(12) 0.0320(6) Uani 1 1 d .
C1 C 0.3570(4) 0.5738(3) 0.2205(2) 0.0540(12) Uani 1 1 d .
H1 H 0.4341 0.5612 0.2409 0.065 Uiso 1 1 calc R
C2 C 0.3584(5) 0.5616(4) 0.1532(2) 0.0657(14) Uani 1 1 d .
H2 H 0.4348 0.5411 0.1296 0.079 Uiso 1 1 calc R
C3 C 0.2489(5) 0.5795(5) 0.1216(3) 0.0930(15) Uani 1 1 d .
C4 C 0.1423(5) 0.6078(5) 0.1603(2) 0.0930(15) Uani 1 1 d .
H4 H 0.0636 0.6204 0.1414 0.112 Uiso 1 1 calc R
C5 C 0.1492(5) 0.6179(5) 0.2266(2) 0.096(2) Uani 1 1 d .
H5 H 0.0739 0.6375 0.2516 0.116 Uiso 1 1 calc R
C6 C 0.2437(6) 0.5721(5) 0.0497(3) 0.097(2) Uani 1 1 d .
H6 H 0.1613 0.5811 0.0343 0.117 Uiso 1 1 calc R
C7 C 0.3322(5) 0.5558(4) 0.0073(2) 0.0732(15) Uani 1 1 d .
H7 H 0.4129 0.5404 0.0235 0.088 Uiso 1 1 calc R
C8 C 0.3292(5) 0.5572(4) -0.0667(2) 0.0604(13) Uani 1 1 d .
C9 C 0.3720(5) 0.6345(3) -0.1079(2) 0.0602(13) Uani 1 1 d .
C10 C 0.3736(4) 0.6380(3) -0.1777(2) 0.0537(11) Uani 1 1 d .
C11 C 0.3340(4) 0.5624(3) -0.2052(2) 0.0481(11) Uani 1 1 d .
C12 C 0.2939(5) 0.4838(3) -0.1634(2) 0.0600(13) Uani 1 1 d .
C13 C 0.2921(6) 0.4821(4) -0.0946(3) 0.0882(13) Uani 1 1 d .
C14 C 0.3424(4) 0.5667(3) -0.2795(2) 0.0511(11) Uani 1 1 d .
H14 H 0.4252 0.5586 -0.3019 0.061 Uiso 1 1 calc R
C15 C 0.2459(4) 0.5807(3) -0.3163(2) 0.0486(11) Uani 1 1 d .
H15 H 0.1629 0.5863 -0.2936 0.058 Uiso 1 1 calc R
C16 C 0.2536(3) 0.5887(2) -0.38984(18) 0.0343(8) Uani 1 1 d .
C17 C 0.3697(3) 0.5888(3) -0.43085(18) 0.0359(9) Uani 1 1 d .
H17 H 0.4492 0.5842 -0.4121 0.043 Uiso 1 1 calc R
C18 C 0.3666(3) 0.5959(3) -0.49880(18) 0.0342(8) Uani 1 1 d .
H18 H 0.4460 0.5955 -0.5256 0.041 Uiso 1 1 calc R
C19 C 0.1475(3) 0.6006(3) -0.49001(19) 0.0420(10) Uani 1 1 d .
H19 H 0.0695 0.6041 -0.5102 0.050 Uiso 1 1 calc R
C20 C 0.1403(4) 0.5930(3) -0.4215(2) 0.0472(11) Uani 1 1 d .
H20 H 0.0593 0.5907 -0.3960 0.057 Uiso 1 1 calc R
C21 C 0.4192(6) 0.7165(4) -0.0784(3) 0.095(2) Uani 1 1 d .
H21A H 0.4009 0.7082 -0.0301 0.143 Uiso 1 1 calc R
H21B H 0.3749 0.7716 -0.0964 0.143 Uiso 1 1 calc R
H21C H 0.5118 0.7216 -0.0899 0.143 Uiso 1 1 calc R
C22 C 0.4176(6) 0.7223(3) -0.2223(3) 0.0802(16) Uani 1 1 d .
H22A H 0.3620 0.7739 -0.2112 0.120 Uiso 1 1 calc R
H22B H 0.4128 0.7133 -0.2687 0.120 Uiso 1 1 calc R
H22C H 0.5062 0.7338 -0.2155 0.120 Uiso 1 1 calc R
C23 C 0.2603(6) 0.4013(4) -0.1947(3) 0.093(2) Uani 1 1 d .
H23A H 0.1670 0.3992 -0.1943 0.140 Uiso 1 1 calc R
H23B H 0.2926 0.3467 -0.1694 0.140 Uiso 1 1 calc R
H23C H 0.2998 0.4050 -0.2405 0.140 Uiso 1 1 calc R
C24 C 0.2514(6) 0.3964(4) -0.0496(2) 0.0882(13) Uani 1 1 d .
H24A H 0.2836 0.3969 -0.0062 0.132 Uiso 1 1 calc R
H24B H 0.2872 0.3433 -0.0698 0.132 Uiso 1 1 calc R
H24C H 0.1577 0.3943 -0.0440 0.132 Uiso 1 1 calc R
C25 C 0.1399(4) 0.9094(3) 0.5220(2) 0.0475(11) Uani 1 1 d .
H25 H 0.0617 0.9090 0.5024 0.057 Uiso 1 1 calc R
C26 C 0.1334(4) 0.9212(3) 0.5896(2) 0.0566(12) Uani 1 1 d .
H26 H 0.0527 0.9277 0.6146 0.068 Uiso 1 1 calc R
C27 C 0.2472(4) 0.9234(3) 0.6198(2) 0.0469(11) Uani 1 1 d .
C28 C 0.3602(4) 0.9192(4) 0.5786(2) 0.0628(14) Uani 1 1 d .
H28 H 0.4398 0.9253 0.5957 0.075 Uiso 1 1 calc R
C29 C 0.3580(4) 0.9063(4) 0.5124(2) 0.0611(14) Uani 1 1 d .
H29 H 0.4375 0.9026 0.4860 0.073 Uiso 1 1 calc R
C30 C 0.2545(5) 0.9306(3) 0.6924(2) 0.0618(13) Uani 1 1 d .
H30 H 0.3370 0.9369 0.7063 0.074 Uiso 1 1 calc R
C31 C 0.1591(5) 0.9290(3) 0.7366(2) 0.0680(14) Uani 1 1 d .
H31 H 0.0763 0.9287 0.7218 0.082 Uiso 1 1 calc R
C32 C 0.1652(5) 0.9274(4) 0.8108(2) 0.0667(14) Uani 1 1 d .
C33 C 0.0985(6) 0.8585(5) 0.8518(3) 0.0920(14) Uani 1 1 d .
C34 C 0.0926(6) 0.8568(5) 0.9211(3) 0.0981(15) Uani 1 1 d .
C35 C 0.1538(7) 0.9213(5) 0.9492(3) 0.0937(14) Uani 1 1 d .
C36 C 0.2207(6) 0.9891(4) 0.9086(2) 0.0823(17) Uani 1 1 d .
C37 C 0.2269(7) 0.9929(4) 0.8389(3) 0.0985(15) Uani 1 1 d .
C38 C 0.1482(5) 0.9177(4) 1.0235(2) 0.0770(16) Uani 1 1 d .
H38 H 0.0767 0.9470 1.0453 0.092 Uiso 1 1 calc R
C39 C 0.2316(6) 0.8784(4) 1.0602(2) 0.0845(18) Uani 1 1 d .
H39 H 0.3009 0.8477 1.0377 0.101 Uiso 1 1 calc R
C40 C 0.2337(5) 0.8747(3) 1.1330(2) 0.0586(12) Uani 1 1 d .
C41 C 0.1325(4) 0.9061(4) 1.1751(2) 0.0650(14) Uani 1 1 d .
H41 H 0.0565 0.9308 1.1576 0.078 Uiso 1 1 calc R
C42 C 0.1432(4) 0.9013(3) 1.2425(2) 0.0561(12) Uani 1 1 d .
H42 H 0.0725 0.9229 1.2698 0.067 Uiso 1 1 calc R
C43 C 0.3422(5) 0.8366(3) 1.2316(2) 0.0606(13) Uani 1 1 d .
H43 H 0.4168 0.8116 1.2505 0.073 Uiso 1 1 calc R
C44 C 0.3387(5) 0.8383(4) 1.1636(2) 0.0810(18) Uani 1 1 d .
H44 H 0.4095 0.8141 1.1377 0.097 Uiso 1 1 calc R
C45 C 0.0400(6) 0.7817(4) 0.8211(3) 0.0920(14) Uani 1 1 d .
H45A H -0.0507 0.7961 0.8162 0.138 Uiso 1 1 calc R
H45B H 0.0481 0.7251 0.8501 0.138 Uiso 1 1 calc R
H45C H 0.0858 0.7752 0.7775 0.138 Uiso 1 1 calc R
C46 C 0.0155(6) 0.7827(5) 0.9648(3) 0.0981(15) Uani 1 1 d .
H46A H 0.0685 0.7271 0.9695 0.147 Uiso 1 1 calc R
H46B H -0.0616 0.7716 0.9440 0.147 Uiso 1 1 calc R
H46C H -0.0094 0.8022 1.0086 0.147 Uiso 1 1 calc R
C47 C 0.2866(6) 1.0609(4) 0.9396(2) 0.0937(14) Uani 1 1 d .
H47A H 0.2510 1.0619 0.9858 0.141 Uiso 1 1 calc R
H47B H 0.2722 1.1200 0.9148 0.141 Uiso 1 1 calc R
H47C H 0.3788 1.0466 0.9380 0.141 Uiso 1 1 calc R
C48 C 0.2969(7) 1.0693(4) 0.7962(2) 0.0985(15) Uani 1 1 d .
H48A H 0.3880 1.0524 0.7886 0.148 Uiso 1 1 calc R
H48B H 0.2873 1.1238 0.8189 0.148 Uiso 1 1 calc R
H48C H 0.2604 1.0810 0.7536 0.148 Uiso 1 1 calc R
C49 C 0.2203(4) 0.3341(2) 0.3795(2) 0.0412(10) Uani 1 1 d .
H49 H 0.1350 0.3209 0.4046 0.049 Uiso 1 1 calc R
C50 C 0.2167(5) 0.3086(3) 0.3096(2) 0.0562(13) Uani 1 1 d .
H50A H 0.2973 0.3265 0.2826 0.067 Uiso 1 1 calc R
H50B H 0.1449 0.3422 0.2890 0.067 Uiso 1 1 calc R
C51 C 0.2001(5) 0.2063(3) 0.3093(2) 0.0610(14) Uani 1 1 d .
H51A H 0.1134 0.1902 0.3298 0.073 Uiso 1 1 calc R
H51B H 0.2076 0.1919 0.2629 0.073 Uiso 1 1 calc R
C52 C 0.2998(4) 0.1501(2) 0.34669(18) 0.0367(9) Uani 1 1 d .
H52 H 0.3863 0.1634 0.3231 0.044 Uiso 1 1 calc R
C53 C 0.2968(4) 0.1767(2) 0.41715(19) 0.0413(10) Uani 1 1 d .
H53A H 0.2119 0.1636 0.4415 0.050 Uiso 1 1 calc R
H53B H 0.3626 0.1404 0.4409 0.050 Uiso 1 1 calc R
C54 C 0.3223(4) 0.2771(2) 0.4154(2) 0.0419(10) Uani 1 1 d .
H54A H 0.3211 0.2929 0.4612 0.050 Uiso 1 1 calc R
H54B H 0.4082 0.2900 0.3922 0.050 Uiso 1 1 calc R
C55 C 0.2396(4) 0.4361(2) 0.37573(19) 0.0358(9) Uani 1 1 d .
C56 C 0.2812(4) 0.0479(3) 0.35144(19) 0.0395(9) Uani 1 1 d .
C57 C 0.6250(3) 0.7414(2) 0.35660(17) 0.0260(7) Uani 1 1 d .
H57 H 0.6510 0.7528 0.3079 0.031 Uiso 1 1 calc R
C58 C 0.6953(3) 0.6541(2) 0.3818(2) 0.0339(9) Uani 1 1 d .
H58A H 0.6681 0.6039 0.3594 0.041 Uiso 1 1 calc R
H58B H 0.6717 0.6400 0.4300 0.041 Uiso 1 1 calc R
C59 C 0.8425(3) 0.6624(2) 0.3684(2) 0.0386(9) Uani 1 1 d .
H59A H 0.8851 0.6063 0.3875 0.046 Uiso 1 1 calc R
H59B H 0.8670 0.6696 0.3200 0.046 Uiso 1 1 calc R
C60 C 0.8889(3) 0.7424(2) 0.39832(18) 0.0274(8) Uani 1 1 d .
H60 H 0.8690 0.7302 0.4474 0.033 Uiso 1 1 calc R
C61 C 0.8162(3) 0.8298(2) 0.3762(2) 0.0398(10) Uani 1 1 d .
H61A H 0.8411 0.8475 0.3285 0.048 Uiso 1 1 calc R
H61B H 0.8416 0.8782 0.4009 0.048 Uiso 1 1 calc R
C62 C 0.6687(3) 0.8214(2) 0.3875(2) 0.0335(9) Uani 1 1 d .
H62A H 0.6417 0.8140 0.4357 0.040 Uiso 1 1 calc R
H62B H 0.6269 0.8774 0.3679 0.040 Uiso 1 1 calc R
C63 C 0.4778(3) 0.7316(2) 0.36479(16) 0.0238(7) Uani 1 1 d .
C64 C 1.0354(3) 0.7537(2) 0.38502(16) 0.0255(7) Uani 1 1 d .

loop_
_atom_site_aniso_label
_atom_site_aniso_U_11
_atom_site_aniso_U_22
_atom_site_aniso_U_33
_atom_site_aniso_U_23
_atom_site_aniso_U_13
_atom_site_aniso_U_12
Zn1 0.0221(2) 0.0239(2) 0.0247(2) -0.00605(16) -0.00381(16) -0.00232(15)
Zn2 0.0226(2) 0.0241(2) 0.0271(2) -0.00695(17) -0.00383(16) -0.00247(16)
N1 0.0342(17) 0.050(2) 0.0270(17) -0.0106(15) -0.0024(14) 0.0022(14)
N2 0.0248(15) 0.0332(16) 0.0250(16) -0.0011(12) -0.0028(12) -0.0027(12)
N3 0.0296(16) 0.0426(18) 0.0305(18) -0.0115(14) -0.0029(13) -0.0011(13)
N4 0.0376(17) 0.0332(17) 0.0281(17) -0.0044(13) -0.0044(14) -0.0035(13)
O1 0.0389(15) 0.0286(14) 0.0626(19) -0.0078(13) -0.0046(13) 0.0009(12)
O2 0.0370(15) 0.0321(14) 0.0562(18) -0.0058(12) -0.0054(13) -0.0058(12)
O3 0.0609(18) 0.0314(15) 0.058(2) -0.0091(13) -0.0153(15) 0.0058(14)
O4 0.0576(19) 0.0357(16) 0.065(2) -0.0145(14) 0.0011(15) -0.0119(14)
O5 0.0248(12) 0.0368(14) 0.0326(14) -0.0090(11) -0.0014(10) -0.0092(10)
O6 0.0238(12) 0.0370(14) 0.0464(16) -0.0142(12) -0.0078(11) 0.0064(11)
O7 0.0262(13) 0.0429(15) 0.0473(16) -0.0222(13) 0.0012(11) -0.0113(11)
O8 0.0237(12) 0.0347(14) 0.0388(15) -0.0105(11) -0.0052(11) 0.0060(10)
C1 0.054(3) 0.079(3) 0.030(2) -0.012(2) -0.009(2) 0.016(2)
C2 0.063(3) 0.095(4) 0.036(3) -0.016(2) 0.009(2) 0.025(3)
C3 0.059(2) 0.183(5) 0.045(2) -0.048(3) -0.0190(18) 0.027(3)
C4 0.059(2) 0.183(5) 0.045(2) -0.048(3) -0.0190(18) 0.027(3)
C5 0.046(3) 0.213(7) 0.039(3) -0.055(4) -0.015(2) 0.027(4)
C6 0.072(4) 0.188(7) 0.037(3) -0.039(4) -0.011(3) 0.024(4)
C7 0.074(3) 0.109(4) 0.036(3) -0.015(3) -0.004(3) 0.016(3)
C8 0.077(3) 0.076(3) 0.029(2) -0.014(2) 0.000(2) -0.002(3)
C9 0.076(3) 0.071(3) 0.036(3) -0.021(2) -0.005(2) 0.003(3)
C10 0.069(3) 0.062(3) 0.030(2) -0.009(2) -0.001(2) 0.004(2)
C11 0.051(2) 0.069(3) 0.026(2) -0.011(2) -0.0050(19) 0.001(2)
C12 0.073(3) 0.079(3) 0.029(2) -0.008(2) -0.001(2) -0.018(3)
C13 0.134(4) 0.095(3) 0.035(2) -0.0002(19) -0.001(2) -0.031(3)
C14 0.049(3) 0.071(3) 0.032(2) -0.011(2) 0.001(2) 0.008(2)
C15 0.044(2) 0.064(3) 0.035(2) -0.005(2) 0.002(2) 0.010(2)
C16 0.036(2) 0.037(2) 0.028(2) -0.0040(16) -0.0006(16) 0.0038(16)
C17 0.035(2) 0.047(2) 0.028(2) -0.0002(17) -0.0126(16) -0.0075(17)
C18 0.0238(18) 0.050(2) 0.028(2) -0.0007(17) -0.0005(15) -0.0051(16)
C19 0.0271(19) 0.066(3) 0.032(2) -0.0010(19) -0.0047(17) 0.0007(18)
C20 0.032(2) 0.070(3) 0.035(2) 0.002(2) 0.0044(18) 0.0062(19)
C21 0.146(6) 0.086(4) 0.059(4) -0.033(3) -0.006(4) -0.015(4)
C22 0.124(5) 0.062(3) 0.051(3) -0.002(3) 0.006(3) -0.005(3)
C23 0.138(6) 0.096(5) 0.052(3) -0.016(3) -0.011(3) -0.043(4)
C24 0.134(4) 0.095(3) 0.035(2) -0.0002(19) -0.001(2) -0.031(3)
C25 0.034(2) 0.069(3) 0.043(3) -0.024(2) 0.0004(19) -0.005(2)
C26 0.056(3) 0.063(3) 0.050(3) -0.024(2) 0.023(2) -0.010(2)
C27 0.064(3) 0.051(3) 0.027(2) -0.0062(19) -0.013(2) 0.010(2)
C28 0.049(3) 0.100(4) 0.045(3) -0.030(3) -0.015(2) 0.013(3)
C29 0.034(2) 0.109(4) 0.046(3) -0.034(3) -0.009(2) 0.010(2)
C30 0.069(3) 0.064(3) 0.052(3) -0.012(2) -0.004(3) 0.014(3)
C31 0.081(4) 0.076(4) 0.046(3) -0.004(3) -0.010(3) 0.006(3)
C32 0.095(4) 0.077(4) 0.028(2) -0.004(2) -0.019(3) 0.011(3)
C33 0.117(4) 0.121(4) 0.044(2) -0.006(2) -0.025(2) -0.033(3)
C34 0.101(3) 0.151(4) 0.042(2) 0.005(2) -0.013(2) -0.025(3)
C35 0.141(4) 0.107(3) 0.036(2) -0.008(2) -0.020(2) -0.014(3)
C36 0.132(5) 0.085(4) 0.034(3) -0.011(3) -0.025(3) -0.001(4)
C37 0.180(5) 0.082(3) 0.035(2) -0.0040(19) -0.015(3) -0.030(3)
C38 0.076(4) 0.118(5) 0.037(3) -0.011(3) -0.009(3) 0.011(3)
C39 0.103(4) 0.117(5) 0.034(3) -0.016(3) -0.017(3) 0.035(4)
C40 0.078(3) 0.071(3) 0.028(2) -0.007(2) -0.010(2) 0.009(3)
C41 0.056(3) 0.105(4) 0.036(3) -0.010(3) -0.022(2) 0.019(3)
C42 0.050(3) 0.084(3) 0.034(2) -0.010(2) -0.010(2) 0.015(2)
C43 0.063(3) 0.088(4) 0.027(2) -0.001(2) -0.008(2) 0.024(3)
C44 0.095(4) 0.114(5) 0.029(3) -0.008(3) -0.005(3) 0.047(3)
C45 0.117(4) 0.121(4) 0.044(2) -0.006(2) -0.025(2) -0.033(3)
C46 0.101(3) 0.151(4) 0.042(2) 0.005(2) -0.013(2) -0.025(3)
C47 0.141(4) 0.107(3) 0.036(2) -0.008(2) -0.020(2) -0.014(3)
C48 0.180(5) 0.082(3) 0.035(2) -0.0040(19) -0.015(3) -0.030(3)
C49 0.038(2) 0.030(2) 0.058(3) -0.0093(19) -0.0091(19) -0.0029(16)
C50 0.085(3) 0.032(2) 0.059(3) -0.004(2) -0.045(3) 0.001(2)
C51 0.092(4) 0.030(2) 0.071(3) -0.009(2) -0.053(3) 0.002(2)
C52 0.052(2) 0.0249(19) 0.034(2) -0.0044(16) -0.0052(18) -0.0045(17)
C53 0.060(3) 0.0252(19) 0.038(2) -0.0024(17) -0.0053(19) -0.0011(18)
C54 0.059(3) 0.032(2) 0.038(2) -0.0069(17) -0.0109(19) -0.0056(18)
C55 0.041(2) 0.027(2) 0.040(2) -0.0092(17) -0.0039(18) -0.0038(17)
C56 0.061(3) 0.030(2) 0.029(2) -0.0097(16) -0.0054(19) -0.005(2)
C57 0.0220(16) 0.0260(18) 0.030(2) -0.0043(14) -0.0016(14) -0.0016(14)
C58 0.0254(18) 0.0225(18) 0.055(3) -0.0057(17) -0.0090(17) -0.0032(14)
C59 0.0235(18) 0.028(2) 0.067(3) -0.0167(19) -0.0077(18) 0.0003(15)
C60 0.0205(16) 0.0283(18) 0.034(2) -0.0058(15) -0.0020(15) -0.0037(14)
C61 0.0237(18) 0.0271(19) 0.070(3) -0.0066(19) -0.0101(18) -0.0044(15)
C62 0.0231(18) 0.0254(18) 0.054(3) -0.0104(17) -0.0071(17) -0.0001(14)
C63 0.0232(17) 0.0280(18) 0.0197(18) 0.0025(14) -0.0045(14) -0.0024(14)
C64 0.0221(17) 0.0324(19) 0.0222(18) 0.0001(15) -0.0059(14) -0.0024(15)

loop_
_atom_type_symbol
_atom_type_description
_atom_type_scat_dispersion_real
_atom_type_scat_dispersion_imag
_atom_type_scat_source
C C 0.0033 0.0016 'International Tables Vol C Tables 4.2.6.8 and 6.1.1.4'
H H 0.0000 0.0000 'International Tables Vol C Tables 4.2.6.8 and 6.1.1.4'
N N 0.0061 0.0033 'International Tables Vol C Tables 4.2.6.8 and 6.1.1.4'
O O 0.0106 0.0060 'International Tables Vol C Tables 4.2.6.8 and 6.1.1.4'
Zn Zn 0.2839 1.4301 'International Tables Vol C Tables 4.2.6.8 and 6.1.1.4'

loop_
_geom_angle_atom_site_label_1
_geom_angle_atom_site_label_2
_geom_angle_atom_site_label_3
_geom_angle
_geom_angle_site_symmetry_1
_geom_angle_site_symmetry_3
O8 Zn1 O5 117.71(10) 1_455 .
O8 Zn1 N2 94.42(10) 1_455 1_556
O5 Zn1 N2 94.59(10) . 1_556
O8 Zn1 O1 92.50(10) 1_455 .
O5 Zn1 O1 149.07(10) . .
N2 Zn1 O1 89.16(11) 1_556 .
O8 Zn1 N1 86.77(11) 1_455 .
O5 Zn1 N1 88.51(11) . .
N2 Zn1 N1 175.69(11) 1_556 .
O1 Zn1 N1 86.65(12) . .
O8 Zn1 O2 151.02(9) 1_455 .
O5 Zn1 O2 90.20(9) . .
N2 Zn1 O2 90.65(11) 1_556 .
O1 Zn1 O2 59.02(9) . .
N1 Zn1 O2 86.33(11) . .
O8 Zn1 C55 121.64(11) 1_455 .
O5 Zn1 C55 119.80(11) . .
N2 Zn1 C55 90.22(12) 1_556 .
O1 Zn1 C55 29.35(10) . .
N1 Zn1 C55 85.63(12) . .
O2 Zn1 C55 29.68(10) . .
O7 Zn2 O6 117.06(10) 1_455 .
O7 Zn2 N3 87.64(11) 1_455 .
O6 Zn2 N3 89.27(11) . .
O7 Zn2 O3 151.20(10) 1_455 1_565
O6 Zn2 O3 91.57(10) . 1_565
N3 Zn2 O3 89.88(11) . 1_565
O7 Zn2 N4 91.60(11) 1_455 1_554
O6 Zn2 N4 95.40(11) . 1_554
N3 Zn2 N4 175.08(11) . 1_554
O3 Zn2 N4 88.45(11) 1_565 1_554
O7 Zn2 O4 92.41(11) 1_455 1_565
O6 Zn2 O4 150.41(10) . 1_565
N3 Zn2 O4 89.42(11) . 1_565
O3 Zn2 O4 58.87(10) 1_565 1_565
N4 Zn2 O4 85.75(11) 1_554 1_565
O7 Zn2 C56 121.79(13) 1_455 1_565
O6 Zn2 C56 120.85(12) . 1_565
N3 Zn2 C56 87.67(12) . 1_565
O3 Zn2 C56 29.42(11) 1_565 1_565
N4 Zn2 C56 88.61(11) 1_554 1_565
O4 Zn2 C56 29.57(11) 1_565 1_565
C1 N1 C5 116.0(4) . .
C1 N1 Zn1 121.2(3) . .
C5 N1 Zn1 122.6(3) . .
C19 N2 C18 116.2(3) . .
C19 N2 Zn1 121.2(2) . 1_554
C18 N2 Zn1 122.4(2) . 1_554
C25 N3 C29 115.8(3) . .
C25 N3 Zn2 122.2(3) . .
C29 N3 Zn2 121.9(3) . .
C43 N4 C42 115.5(4) . .
C43 N4 Zn2 125.3(3) . 1_556
C42 N4 Zn2 119.0(3) . 1_556
C55 O1 Zn1 92.0(2) . .
C55 O2 Zn1 87.3(2) . .
C56 O3 Zn2 90.2(2) . 1_545
C56 O4 Zn2 88.2(2) . 1_545
C63 O5 Zn1 128.8(2) . .
C63 O6 Zn2 145.4(2) . .
C64 O7 Zn2 129.8(2) . 1_655
C64 O8 Zn1 145.8(2) . 1_655
N1 C1 C2 124.2(4) . .
N1 C1 H1 117.9 . .
C2 C1 H1 117.9 . .
C3 C2 C1 119.8(4) . .
C3 C2 H2 120.1 . .
C1 C2 H2 120.1 . .
C2 C3 C4 115.8(4) . .
C2 C3 C6 123.2(5) . .
C4 C3 C6 121.0(5) . .
C3 C4 C5 120.7(5) . .
C3 C4 H4 119.7 . .
C5 C4 H4 119.7 . .
N1 C5 C4 123.5(4) . .
N1 C5 H5 118.2 . .
C4 C5 H5 118.2 . .
C7 C6 C3 128.9(5) . .
C7 C6 H6 115.5 . .
C3 C6 H6 115.5 . .
C6 C7 C8 128.8(5) . .
C6 C7 H7 115.6 . .
C8 C7 H7 115.6 . .
C13 C8 C9 120.1(4) . .
C13 C8 C7 121.6(5) . .
C9 C8 C7 118.2(4) . .
C8 C9 C10 120.2(4) . .
C8 C9 C21 121.1(4) . .
C10 C9 C21 118.8(5) . .
C11 C10 C9 119.1(4) . .
C11 C10 C22 120.7(4) . .
C9 C10 C22 120.2(4) . .
C10 C11 C12 120.5(4) . .
C10 C11 C14 117.8(4) . .
C12 C11 C14 121.7(4) . .
C13 C12 C11 119.4(5) . .
C13 C12 C23 121.3(5) . .
C11 C12 C23 119.2(4) . .
C12 C13 C8 120.7(5) . .
C12 C13 C24 119.4(5) . .
C8 C13 C24 119.9(5) . .
C15 C14 C11 126.2(4) . .
C15 C14 H14 116.9 . .
C11 C14 H14 116.9 . .
C14 C15 C16 126.7(4) . .
C14 C15 H15 116.6 . .
C16 C15 H15 116.6 . .
C20 C16 C17 116.7(3) . .
C20 C16 C15 119.6(3) . .
C17 C16 C15 123.6(3) . .
C18 C17 C16 119.2(3) . .
C18 C17 H17 120.4 . .
C16 C17 H17 120.4 . .
N2 C18 C17 124.3(3) . .
N2 C18 H18 117.9 . .
C17 C18 H18 117.9 . .
N2 C19 C20 123.9(3) . .
N2 C19 H19 118.0 . .
C20 C19 H19 118.0 . .
C19 C20 C16 119.7(4) . .
C19 C20 H20 120.2 . .
C16 C20 H20 120.2 . .
C9 C21 H21A 109.5 . .
C9 C21 H21B 109.5 . .
H21A C21 H21B 109.5 . .
C9 C21 H21C 109.5 . .
H21A C21 H21C 109.5 . .
H21B C21 H21C 109.5 . .
C10 C22 H22A 109.5 . .
C10 C22 H22B 109.5 . .
H22A C22 H22B 109.5 . .
C10 C22 H22C 109.5 . .
H22A C22 H22C 109.5 . .
H22B C22 H22C 109.5 . .
C12 C23 H23A 109.5 . .
C12 C23 H23B 109.5 . .
H23A C23 H23B 109.5 . .
C12 C23 H23C 109.5 . .
H23A C23 H23C 109.5 . .
H23B C23 H23C 109.5 . .
C13 C24 H24A 109.5 . .
C13 C24 H24B 109.5 . .
H24A C24 H24B 109.5 . .
C13 C24 H24C 109.5 . .
H24A C24 H24C 109.5 . .
H24B C24 H24C 109.5 . .
N3 C25 C26 123.9(4) . .
N3 C25 H25 118.1 . .
C26 C25 H25 118.1 . .
C27 C26 C25 119.4(4) . .
C27 C26 H26 120.3 . .
C25 C26 H26 120.3 . .
C28 C27 C26 116.3(4) . .
C28 C27 C30 118.7(4) . .
C26 C27 C30 125.1(4) . .
C27 C28 C29 120.4(4) . .
C27 C28 H28 119.8 . .
C29 C28 H28 119.8 . .
N3 C29 C28 123.9(4) . .
N3 C29 H29 118.0 . .
C28 C29 H29 118.0 . .
C31 C30 C27 125.4(5) . .
C31 C30 H30 117.3 . .
C27 C30 H30 117.3 . .
C30 C31 C32 126.3(5) . .
C30 C31 H31 116.8 . .
C32 C31 H31 116.8 . .
C37 C32 C33 120.3(5) . .
C37 C32 C31 123.1(5) . .
C33 C32 C31 116.5(5) . .
C34 C33 C32 119.5(5) . .
C34 C33 C45 120.0(6) . .
C32 C33 C45 120.3(5) . .
C35 C34 C33 120.4(6) . .
C35 C34 C46 121.0(5) . .
C33 C34 C46 118.5(6) . .
C34 C35 C36 120.1(5) . .
C34 C35 C38 119.8(6) . .
C36 C35 C38 120.1(5) . .
C35 C36 C37 120.5(5) . .
C35 C36 C47 120.0(5) . .
C37 C36 C47 119.5(5) . .
C32 C37 C36 119.2(5) . .
C32 C37 C48 121.7(5) . .
C36 C37 C48 119.1(5) . .
C39 C38 C35 126.0(6) . .
C39 C38 H38 117.0 . .
C35 C38 H38 117.0 . .
C38 C39 C40 128.5(5) . .
C38 C39 H39 115.7 . .
C40 C39 H39 115.7 . .
C44 C40 C41 115.5(4) . .
C44 C40 C39 120.8(4) . .
C41 C40 C39 123.7(4) . .
C42 C41 C40 119.9(4) . .
C42 C41 H41 120.1 . .
C40 C41 H41 120.1 . .
N4 C42 C41 124.3(4) . .
N4 C42 H42 117.8 . .
C41 C42 H42 117.8 . .
N4 C43 C44 123.7(4) . .
N4 C43 H43 118.1 . .
C44 C43 H43 118.1 . .
C40 C44 C43 121.0(5) . .
C40 C44 H44 119.5 . .
C43 C44 H44 119.5 . .
C33 C45 H45A 109.5 . .
C33 C45 H45B 109.5 . .
H45A C45 H45B 109.5 . .
C33 C45 H45C 109.5 . .
H45A C45 H45C 109.5 . .
H45B C45 H45C 109.5 . .
C34 C46 H46A 109.5 . .
C34 C46 H46B 109.5 . .
H46A C46 H46B 109.5 . .
C34 C46 H46C 109.5 . .
H46A C46 H46C 109.5 . .
H46B C46 H46C 109.5 . .
C36 C47 H47A 109.5 . .
C36 C47 H47B 109.5 . .
H47A C47 H47B 109.5 . .
C36 C47 H47C 109.5 . .
H47A C47 H47C 109.5 . .
H47B C47 H47C 109.5 . .
C37 C48 H48A 109.5 . .
C37 C48 H48B 109.5 . .
H48A C48 H48B 109.5 . .
C37 C48 H48C 109.5 . .
H48A C48 H48C 109.5 . .
H48B C48 H48C 109.5 . .
C50 C49 C54 110.8(3) . .
C50 C49 C55 109.0(3) . .
C54 C49 C55 113.2(3) . .
C50 C49 H49 107.9 . .
C54 C49 H49 107.9 . .
C55 C49 H49 107.9 . .
C49 C50 C51 112.0(4) . .
C49 C50 H50A 109.2 . .
C51 C50 H50A 109.2 . .
C49 C50 H50B 109.2 . .
C51 C50 H50B 109.2 . .
H50A C50 H50B 107.9 . .
C52 C51 C50 112.0(3) . .
C52 C51 H51A 109.2 . .
C50 C51 H51A 109.2 . .
C52 C51 H51B 109.2 . .
C50 C51 H51B 109.2 . .
H51A C51 H51B 107.9 . .
C51 C52 C53 110.0(3) . .
C51 C52 C56 113.6(3) . .
C53 C52 C56 108.4(3) . .
C51 C52 H52 108.2 . .
C53 C52 H52 108.2 . .
C56 C52 H52 108.2 . .
C54 C53 C52 110.7(3) . .
C54 C53 H53A 109.5 . .
C52 C53 H53A 109.5 . .
C54 C53 H53B 109.5 . .
C52 C53 H53B 109.5 . .
H53A C53 H53B 108.1 . .
C49 C54 C53 110.1(3) . .
C49 C54 H54A 109.6 . .
C53 C54 H54A 109.6 . .
C49 C54 H54B 109.6 . .
C53 C54 H54B 109.6 . .
H54A C54 H54B 108.1 . .
O1 C55 O2 121.6(3) . .
O1 C55 C49 118.5(3) . .
O2 C55 C49 119.9(3) . .
O1 C55 Zn1 58.60(18) . .
O2 C55 Zn1 63.00(18) . .
C49 C55 Zn1 176.1(3) . .
O3 C56 O4 122.3(4) . .
O3 C56 C52 118.7(4) . .
O4 C56 C52 118.9(4) . .
O3 C56 Zn2 60.4(2) . 1_545
O4 C56 Zn2 62.2(2) . 1_545
C52 C56 Zn2 170.7(3) . 1_545
C62 C57 C58 111.0(3) . .
C62 C57 C63 113.6(3) . .
C58 C57 C63 111.8(3) . .
C62 C57 H57 106.7 . .
C58 C57 H57 106.7 . .
C63 C57 H57 106.7 . .
C57 C58 C59 111.3(3) . .
C57 C58 H58A 109.4 . .
C59 C58 H58A 109.4 . .
C57 C58 H58B 109.4 . .
C59 C58 H58B 109.4 . .
H58A C58 H58B 108.0 . .
C60 C59 C58 111.7(3) . .
C60 C59 H59A 109.3 . .
C58 C59 H59A 109.3 . .
C60 C59 H59B 109.3 . .
C58 C59 H59B 109.3 . .
H59A C59 H59B 107.9 . .
C59 C60 C61 111.7(3) . .
C59 C60 C64 113.1(3) . .
C61 C60 C64 111.0(3) . .
C59 C60 H60 106.8 . .
C61 C60 H60 106.8 . .
C64 C60 H60 106.8 . .
C60 C61 C62 112.9(3) . .
C60 C61 H61A 109.0 . .
C62 C61 H61A 109.0 . .
C60 C61 H61B 109.0 . .
C62 C61 H61B 109.0 . .
H61A C61 H61B 107.8 . .
C57 C62 C61 111.5(3) . .
C57 C62 H62A 109.3 . .
C61 C62 H62A 109.3 . .
C57 C62 H62B 109.3 . .
C61 C62 H62B 109.3 . .
H62A C62 H62B 108.0 . .
O6 C63 O5 125.5(3) . .
O6 C63 C57 118.4(3) . .
O5 C63 C57 116.1(3) . .
O8 C64 O7 125.3(3) . .
O8 C64 C60 118.5(3) . .
O7 C64 C60 116.2(3) . .

loop_
_geom_bond_atom_site_label_1
_geom_bond_atom_site_label_2
_geom_bond_distance
_geom_bond_site_symmetry_2
Zn1 O8 2.027(2) 1_455
Zn1 O5 2.030(2) .
Zn1 N2 2.139(3) 1_556
Zn1 O1 2.166(3) .
Zn1 N1 2.186(3) .
Zn1 O2 2.262(3) .
Zn1 C55 2.536(4) .
Zn2 O7 2.007(2) 1_455
Zn2 O6 2.022(2) .
Zn2 N3 2.160(3) .
Zn2 O3 2.202(3) 1_565
Zn2 N4 2.208(3) 1_554
Zn2 O4 2.242(3) 1_565
Zn2 C56 2.532(4) 1_565
N1 C1 1.301(5) .
N1 C5 1.320(5) .
N2 C19 1.328(4) .
N2 C18 1.339(4) .
N2 Zn1 2.139(3) 1_554
N3 C25 1.328(5) .
N3 C29 1.331(5) .
N4 C43 1.318(5) .
N4 C42 1.331(5) .
N4 Zn2 2.208(3) 1_556
O1 C55 1.244(4) .
O2 C55 1.257(4) .
O3 C56 1.244(5) .
O3 Zn2 2.202(3) 1_545
O4 C56 1.250(5) .
O4 Zn2 2.242(3) 1_545
O5 C63 1.256(4) .
O6 C63 1.244(4) .
O7 C64 1.253(4) .
O7 Zn2 2.007(2) 1_655
O8 C64 1.246(4) .
O8 Zn1 2.027(2) 1_655
C1 C2 1.392(6) .
C1 H1 0.9400 .
C2 C3 1.362(6) .
C2 H2 0.9400 .
C3 C4 1.368(7) .
C3 C6 1.477(7) .
C4 C5 1.375(6) .
C4 H4 0.9400 .
C5 H5 0.9400 .
C6 C7 1.227(6) .
C6 H6 0.9400 .
C7 C8 1.497(6) .
C7 H7 0.9400 .
C8 C13 1.391(7) .
C8 C9 1.395(7) .
C9 C10 1.404(6) .
C9 C21 1.535(7) .
C10 C11 1.401(6) .
C10 C22 1.509(6) .
C11 C12 1.407(6) .
C11 C14 1.490(5) .
C12 C13 1.386(6) .
C12 C23 1.509(7) .
C13 C24 1.522(7) .
C14 C15 1.305(5) .
C14 H14 0.9400 .
C15 C16 1.471(5) .
C15 H15 0.9400 .
C16 C20 1.391(5) .
C16 C17 1.391(5) .
C17 C18 1.369(5) .
C17 H17 0.9400 .
C18 H18 0.9400 .
C19 C20 1.372(5) .
C19 H19 0.9400 .
C20 H20 0.9400 .
C21 H21A 0.9700 .
C21 H21B 0.9700 .
C21 H21C 0.9700 .
C22 H22A 0.9700 .
C22 H22B 0.9700 .
C22 H22C 0.9700 .
C23 H23A 0.9700 .
C23 H23B 0.9700 .
C23 H23C 0.9700 .
C24 H24A 0.9700 .
C24 H24B 0.9700 .
C24 H24C 0.9700 .
C25 C26 1.393(6) .
C25 H25 0.9400 .
C26 C27 1.388(6) .
C26 H26 0.9400 .
C27 C28 1.372(6) .
C27 C30 1.494(6) .
C28 C29 1.377(6) .
C28 H28 0.9400 .
C29 H29 0.9400 .
C30 C31 1.265(6) .
C30 H30 0.9400 .
C31 C32 1.504(6) .
C31 H31 0.9400 .
C32 C37 1.390(7) .
C32 C33 1.397(7) .
C33 C34 1.393(7) .
C33 C45 1.535(7) .
C34 C35 1.378(8) .
C34 C46 1.526(8) .
C35 C36 1.384(8) .
C35 C38 1.493(7) .
C36 C37 1.400(7) .
C36 C47 1.516(7) .
C37 C48 1.506(8) .
C38 C39 1.274(7) .
C38 H38 0.9400 .
C39 C40 1.468(6) .
C39 H39 0.9400 .
C40 C44 1.368(6) .
C40 C41 1.383(6) .
C41 C42 1.372(6) .
C41 H41 0.9400 .
C42 H42 0.9400 .
C43 C44 1.377(6) .
C43 H43 0.9400 .
C44 H44 0.9400 .
C45 H45A 0.9700 .
C45 H45B 0.9700 .
C45 H45C 0.9700 .
C46 H46A 0.9700 .
C46 H46B 0.9700 .
C46 H46C 0.9700 .
C47 H47A 0.9700 .
C47 H47B 0.9700 .
C47 H47C 0.9700 .
C48 H48A 0.9700 .
C48 H48B 0.9700 .
C48 H48C 0.9700 .
C49 C50 1.511(6) .
C49 C54 1.515(5) .
C49 C55 1.525(5) .
C49 H49 0.9900 .
C50 C51 1.533(5) .
C50 H50A 0.9800 .
C50 H50B 0.9800 .
C51 C52 1.507(5) .
C51 H51A 0.9800 .
C51 H51B 0.9800 .
C52 C53 1.519(5) .
C52 C56 1.525(5) .
C52 H52 0.9900 .
C53 C54 1.518(5) .
C53 H53A 0.9800 .
C53 H53B 0.9800 .
C54 H54A 0.9800 .
C54 H54B 0.9800 .
C56 Zn2 2.532(4) 1_545
C57 C62 1.510(4) .
C57 C58 1.517(4) .
C57 C63 1.532(4) .
C57 H57 0.9900 .
C58 C59 1.533(4) .
C58 H58A 0.9800 .
C58 H58B 0.9800 .
C59 C60 1.511(5) .
C59 H59A 0.9800 .
C59 H59B 0.9800 .
C60 C61 1.513(5) .
C60 C64 1.531(4) .
C60 H60 0.9900 .
C61 C62 1.534(4) .
C61 H61A 0.9800 .
C61 H61B 0.9800 .
C62 H62A 0.9800 .
C62 H62B 0.9800 .
